data_4029914
loop_
_publ_author_name
'Yao, Hongliang'
'Song, Liyan'
'Liu, Yuan'
'Tong, Rongbiao'

_publ_section_title
;
 Cascade Michael Addition/Cycloketalization of Cyclic 1,3-Dicarbonyl
 Compounds: Important Role of the Tethered Alcohol of \a,\b-Unsaturated
 Carbonyl Compounds on Reaction Rate and Regioselectivity.
;
_journal_issue 18
_journal_name_full 'The Journal of organic chemistry'
_journal_page_first 8774
_journal_page_last 8785
_journal_paper_doi 10.1021/jo501604e
_journal_volume 79
_journal_year 2014
_chemical_absolute_configuration ad
_chemical_formula_moiety 'C12 H16 O3'
_chemical_formula_sum 'C12 H16 O3'
_chemical_formula_weight 208.25
_chemical_name_systematic
;
 ? 
;
_space_group_IT_number 9
_space_group_name_Hall 'C -2yc'
_space_group_name_H-M_alt 'C 1 c 1'
_symmetry_cell_setting monoclinic
_symmetry_space_group_name_Hall 'C -2yc'
_symmetry_space_group_name_H-M 'C 1 c 1'
_atom_sites_solution_hydrogens geom
_atom_sites_solution_primary iterative
_atom_sites_solution_secondary difmap
_audit_creation_date 2014-06-11
_audit_creation_method
;
  Olex2 1.2-beta
  (compiled May  9 2012 12:37:22, GUI svn.r4230)
;
_cell_angle_alpha 90.00
_cell_angle_beta 99.830(6)
_cell_angle_gamma 90.00
_cell_formula_units_Z 4
_cell_length_a 18.9743(11)
_cell_length_b 5.1150(3)
_cell_length_c 10.7934(6)
_cell_measurement_reflns_used 960
_cell_measurement_temperature 99.95(13)
_cell_measurement_theta_max 73.8600
_cell_measurement_theta_min 8.9910
_cell_volume 1032.16(10)
_computing_cell_refinement
;
CrysAlisPro, Agilent Technologies,
Version 1.171.36.32 (release 02-08-2013 CrysAlis171 .NET)
(compiled Aug  2 2013,16:46:58)
;
_computing_data_collection
;
CrysAlisPro, Agilent Technologies,
Version 1.171.36.32 (release 02-08-2013 CrysAlis171 .NET)
(compiled Aug  2 2013,16:46:58)
;
_computing_data_reduction
;
CrysAlisPro, Agilent Technologies,
Version 1.171.36.32 (release 02-08-2013 CrysAlis171 .NET)
(compiled Aug  2 2013,16:46:58)
;
_computing_molecular_graphics
;
O. V. Dolomanov, L. J. Bourhis, R. J. Gildea, J. A. K. Howard and H. Puschmann,
OLEX2: a complete structure solution, refinement and analysis program.
J. Appl. Cryst. (2009). 42, 339-341.
;
_computing_publication_material
;
O. V. Dolomanov, L. J. Bourhis, R. J. Gildea, J. A. K. Howard and H. Puschmann,
OLEX2: a complete structure solution, refinement and analysis program.
J. Appl. Cryst. (2009). 42, 339-341.
;
_computing_structure_refinement
;
XL, G.M. Sheldrick, Acta Cryst.
(2008). A64, 112-122
;
_computing_structure_solution 'J. Appl. Cryst. (2007) 40, 786-790'
_diffrn_ambient_temperature 99.95(13)
_diffrn_detector_area_resol_mean 10.3587
_diffrn_measured_fraction_theta_full 0.9868
_diffrn_measured_fraction_theta_max 0.9492
_diffrn_measurement_details
;
  1 omega   41.00   83.00   1.0000    2.0000
omega____ theta____ kappa____ phi______ frames
    -      111.8203  -30.0000 -120.0000 42

  2 omega -114.00  -11.00   1.0000    1.0000
omega____ theta____ kappa____ phi______ frames
    -      -40.3203  -57.0000  120.0000 103

  3 omega  -47.00   36.00   1.0000    1.0000
omega____ theta____ kappa____ phi______ frames
    -      -40.3203   37.0000  -90.0000 83

  4 omega   49.00  117.00   1.0000    2.0000
omega____ theta____ kappa____ phi______ frames
    -      111.8203 -125.0000  120.0000 68

  5 omega   34.00   89.00   1.0000    2.0000
omega____ theta____ kappa____ phi______ frames
    -      111.8203  -30.0000  -30.0000 55

  6 omega   44.00  108.00   1.0000    2.0000
omega____ theta____ kappa____ phi______ frames
    -      111.8203  -94.0000 -180.0000 64

  7 omega   56.00   89.00   1.0000    2.0000
omega____ theta____ kappa____ phi______ frames
    -      111.8203  -30.0000 -180.0000 33

  8 omega   35.00   80.00   1.0000    2.0000
omega____ theta____ kappa____ phi______ frames
    -      111.8203  -30.0000  150.0000 45

  9 omega   43.00  137.00   1.0000    2.0000
omega____ theta____ kappa____ phi______ frames
    -      111.8203  -77.0000  -90.0000 94
;
_diffrn_measurement_device 'kappa diffractometer'
_diffrn_measurement_device_type 'SuperNova, Dual, Cu at zero, Atlas'
_diffrn_measurement_method '\w scans'
_diffrn_orient_matrix_UB_11 -0.0130037000
_diffrn_orient_matrix_UB_12 0.2240802000
_diffrn_orient_matrix_UB_13 0.0887033000
_diffrn_orient_matrix_UB_21 0.0353601000
_diffrn_orient_matrix_UB_22 -0.1627620000
_diffrn_orient_matrix_UB_23 0.1139702000
_diffrn_orient_matrix_UB_31 0.0732765000
_diffrn_orient_matrix_UB_32 0.1184111000
_diffrn_orient_matrix_UB_33 -0.0113895000
_diffrn_radiation_monochromator mirror
_diffrn_radiation_probe x-ray
_diffrn_radiation_type CuK\a
_diffrn_radiation_wavelength 1.5418
_diffrn_reflns_av_R_equivalents 0.0232
_diffrn_reflns_av_unetI/netI 0.0279
_diffrn_reflns_limit_h_max 22
_diffrn_reflns_limit_h_min -15
_diffrn_reflns_limit_k_max 6
_diffrn_reflns_limit_k_min -3
_diffrn_reflns_limit_l_max 12
_diffrn_reflns_limit_l_min -12
_diffrn_reflns_number 1459
_diffrn_reflns_theta_full 66.50
_diffrn_reflns_theta_max 67.47
_diffrn_reflns_theta_min 4.73
_diffrn_source 'sealed X-ray tube'
_diffrn_source_current 0.80
_diffrn_source_power 0.040
_diffrn_source_target Cu
_diffrn_source_voltage 50
_exptl_absorpt_coefficient_mu 0.776
_exptl_absorpt_correction_T_max 1.00000
_exptl_absorpt_correction_T_min 0.66424
_exptl_absorpt_correction_type multi-scan
_exptl_absorpt_process_details
;
CrysAlisPro, Agilent Technologies,
Version 1.171.36.32 (release 02-08-2013 CrysAlis171 .NET)
(compiled Aug  2 2013,16:46:58)
Empirical absorption correction using spherical harmonics,
 implemented in SCALE3 ABSPACK scaling algorithm.
;
_exptl_crystal_colour colorless
_exptl_crystal_density_diffrn 1.340
_exptl_crystal_density_method 'not measured'
_exptl_crystal_description plate
_exptl_crystal_F_000 448
_exptl_crystal_size_max 0.20
_exptl_crystal_size_mid 0.20
_exptl_crystal_size_min 0.03
_refine_diff_density_max 0.369
_refine_diff_density_min -0.254
_refine_diff_density_rms 0.053
_refine_ls_abs_structure_details 'Flack H D (1983), Acta Cryst. A39, 876-881'
_refine_ls_abs_structure_Flack -0.1(3)
_refine_ls_extinction_method none
_refine_ls_goodness_of_fit_ref 1.002
_refine_ls_hydrogen_treatment constr
_refine_ls_matrix_type full
_refine_ls_number_parameters 136
_refine_ls_number_reflns 1047
_refine_ls_number_restraints 2
_refine_ls_restrained_S_all 1.000
_refine_ls_R_factor_all 0.0464
_refine_ls_R_factor_gt 0.0458
_refine_ls_shift/su_max 0.000
_refine_ls_shift/su_mean 0.000
_refine_ls_structure_factor_coef Fsqd
_refine_ls_weighting_details 'calc w=1/[\s^2^(Fo^2^)+(0.0868P)^2^+0.6483P] where P=(Fo^2^+2Fc^2^)/3'
_refine_ls_weighting_scheme calc
_refine_ls_wR_factor_gt 0.1199
_refine_ls_wR_factor_ref 0.1207
_reflns_number_gt 1028
_reflns_number_total 1047
_reflns_threshold_expression >2sigma(I)
_cod_data_source_file jo501604e_si_006.cif
_cod_data_source_block liang6cult
_cod_depositor_comments
;
The following automatic conversions were performed:

'_symmetry_cell_setting' value 'Monoclinic' changed to 'monoclinic'
according to
/home/saulius/struct/COD-crude-data--automatic-downloads/rss-feeds/ACS/lib/dictionaries/cif_core.dic
dictionary named 'cif_core.dic' version 2.4.2 from 2011-04-26.

Automatic conversion script
Id: cif_fix_values 2281 2013-09-26 08:29:07Z andrius 

 Adding full bibliography for 4029910--4029917.cif.
;
_cod_original_sg_symbol_H-M Cc
_cod_database_code 4029914
_reflns_odcompleteness_completeness 98.68
_reflns_odcompleteness_iscentric 1
_reflns_odcompleteness_theta 68.13

loop_
_space_group_symop_id
_space_group_symop_operation_xyz
1 'x, y, z'
2 'x, -y, z+1/2'
3 'x+1/2, y+1/2, z'
4 'x+1/2, -y+1/2, z+1/2'

loop_
_atom_site_label
_atom_site_type_symbol
_atom_site_fract_x
_atom_site_fract_y
_atom_site_fract_z
_atom_site_U_iso_or_equiv
_atom_site_adp_type
_atom_site_occupancy
_atom_site_symmetry_multiplicity
_atom_site_calc_flag
_atom_site_refinement_flags
O1 O 0.60708(12) 0.4363(5) 0.2543(2) 0.0293(5) Uani 1 1 d .
O2 O 0.42469(12) 0.2221(5) 0.48456(18) 0.0252(5) Uani 1 1 d .
O3 O 0.31062(12) 0.3808(5) 0.4481(2) 0.0293(5) Uani 1 1 d .
C1 C 0.58724(16) 0.3202(6) 0.3418(3) 0.0248(7) Uani 1 1 d .
C2 C 0.51174(15) 0.3332(6) 0.3594(3) 0.0193(6) Uani 1 1 d .
C3 C 0.49157(15) 0.2060(6) 0.4567(3) 0.0199(6) Uani 1 1 d .
C4 C 0.53907(18) 0.0322(6) 0.5473(3) 0.0267(7) Uani 1 1 d .
H4A H 0.5518 0.1217 0.6272 0.032 Uiso 1 1 calc R
H4B H 0.5131 -0.1253 0.5615 0.032 Uiso 1 1 calc R
C5 C 0.6058(2) -0.0410(9) 0.4993(4) 0.0400(9) Uani 1 1 d .
H5A H 0.6401 -0.1106 0.5685 0.048 Uiso 1 1 calc R
H5B H 0.5946 -0.1790 0.4374 0.048 Uiso 1 1 calc R
C6 C 0.6397(2) 0.1798(9) 0.4412(4) 0.0427(9) Uani 1 1 d .
H6A H 0.6790 0.1130 0.4033 0.051 Uiso 1 1 calc R
H6B H 0.6593 0.3032 0.5062 0.051 Uiso 1 1 calc R
C7 C 0.46066(16) 0.4953(7) 0.2693(3) 0.0237(6) Uani 1 1 d .
H7A H 0.4670 0.4569 0.1839 0.028 Uiso 1 1 calc R
H7B H 0.4710 0.6791 0.2852 0.028 Uiso 1 1 calc R
C8 C 0.38332(15) 0.4400(5) 0.2830(3) 0.0203(6) Uani 1 1 d .
H8 H 0.3540 0.5874 0.2461 0.024 Uiso 1 1 calc R
C9 C 0.37879(16) 0.4285(6) 0.4221(3) 0.0224(6) Uani 1 1 d .
H9 H 0.3955 0.5961 0.4603 0.027 Uiso 1 1 calc R
C10 C 0.35155(17) 0.1901(6) 0.2189(3) 0.0228(6) Uani 1 1 d .
H10A H 0.3499 0.2032 0.1288 0.027 Uiso 1 1 calc R
H10B H 0.3813 0.0416 0.2496 0.027 Uiso 1 1 calc R
C11 C 0.27632(17) 0.1513(6) 0.2471(3) 0.0254(7) Uani 1 1 d .
H11A H 0.2571 -0.0131 0.2112 0.030 Uiso 1 1 calc R
H11B H 0.2456 0.2909 0.2086 0.030 Uiso 1 1 calc R
C12 C 0.27696(17) 0.1499(6) 0.3887(3) 0.0265(7) Uani 1 1 d .
H12A H 0.2282 0.1397 0.4043 0.032 Uiso 1 1 calc R
H12B H 0.3024 -0.0036 0.4253 0.032 Uiso 1 1 calc R

loop_
_atom_site_aniso_label
_atom_site_aniso_U_11
_atom_site_aniso_U_22
_atom_site_aniso_U_33
_atom_site_aniso_U_23
_atom_site_aniso_U_13
_atom_site_aniso_U_12
O1 0.0221(11) 0.0362(12) 0.0313(11) 0.0006(9) 0.0096(9) -0.0056(9)
O2 0.0178(11) 0.0374(12) 0.0222(10) 0.0031(9) 0.0085(8) 0.0034(9)
O3 0.0168(11) 0.0371(12) 0.0357(12) -0.0082(10) 0.0088(9) 0.0024(9)
C1 0.0177(16) 0.0273(14) 0.0306(16) -0.0013(13) 0.0076(12) -0.0025(13)
C2 0.0166(14) 0.0206(12) 0.0206(13) -0.0026(11) 0.0033(11) -0.0006(10)
C3 0.0103(13) 0.0245(13) 0.0242(14) -0.0033(11) 0.0013(11) 0.0025(11)
C4 0.0228(16) 0.0323(15) 0.0250(14) 0.0058(12) 0.0040(13) 0.0028(13)
C5 0.0222(16) 0.052(2) 0.046(2) 0.0200(18) 0.0081(14) 0.0114(16)
C6 0.0201(17) 0.056(2) 0.055(2) 0.013(2) 0.0147(16) 0.0049(17)
C7 0.0170(14) 0.0241(14) 0.0307(14) 0.0027(11) 0.0063(11) -0.0038(11)
C8 0.0156(14) 0.0182(13) 0.0260(13) 0.0025(11) 0.0008(11) -0.0006(11)
C9 0.0137(13) 0.0265(14) 0.0273(14) -0.0079(12) 0.0042(11) 0.0023(11)
C10 0.0192(14) 0.0255(13) 0.0233(13) -0.0002(12) 0.0022(11) -0.0037(12)
C11 0.0202(16) 0.0262(14) 0.0275(15) 0.0009(12) -0.0020(12) -0.0044(11)
C12 0.0152(14) 0.0313(16) 0.0332(16) 0.0015(13) 0.0044(12) -0.0008(12)

loop_
_atom_type_symbol
_atom_type_description
_atom_type_scat_dispersion_real
_atom_type_scat_dispersion_imag
_atom_type_scat_source
C C 0.0181 0.0091 'International Tables Vol C Tables 4.2.6.8 and 6.1.1.4'
H H 0.0000 0.0000 'International Tables Vol C Tables 4.2.6.8 and 6.1.1.4'
O O 0.0492 0.0322 'International Tables Vol C Tables 4.2.6.8 and 6.1.1.4'

loop_
_geom_angle_atom_site_label_1
_geom_angle_atom_site_label_2
_geom_angle_atom_site_label_3
_geom_angle
C3 O2 C9 116.7(2)
C9 O3 C12 114.3(2)
O1 C1 C2 120.5(3)
O1 C1 C6 121.5(3)
C2 C1 C6 117.7(3)
C1 C2 C7 118.3(2)
C3 C2 C1 119.3(3)
C3 C2 C7 122.3(3)
O2 C3 C4 111.9(2)
C2 C3 O2 123.0(3)
C2 C3 C4 125.1(3)
C5 C4 C3 111.8(3)
C6 C5 C4 114.1(3)
C5 C6 C1 112.2(3)
C2 C7 C8 111.1(2)
C7 C8 C10 115.0(2)
C9 C8 C7 108.7(2)
C9 C8 C10 109.3(2)
O2 C9 C8 110.8(2)
O3 C9 O2 106.4(2)
O3 C9 C8 114.7(2)
C11 C10 C8 109.2(2)
C10 C11 C12 110.7(2)
O3 C12 C11 111.7(3)

loop_
_geom_bond_atom_site_label_1
_geom_bond_atom_site_label_2
_geom_bond_distance
O1 C1 1.227(4)
O2 C3 1.355(4)
O2 C9 1.459(4)
O3 C9 1.391(4)
O3 C12 1.440(4)
C1 C2 1.478(4)
C1 C6 1.515(5)
C2 C3 1.346(4)
C2 C7 1.500(4)
C3 C4 1.503(4)
C4 C5 1.495(5)
C5 C6 1.491(6)
C7 C8 1.526(4)
C8 C9 1.519(4)
C8 C10 1.528(4)
C10 C11 1.523(4)
C11 C12 1.526(4)

loop_
_geom_torsion_atom_site_label_1
_geom_torsion_atom_site_label_2
_geom_torsion_atom_site_label_3
_geom_torsion_atom_site_label_4
_geom_torsion
O1 C1 C2 C3 -179.4(3)
O1 C1 C2 C7 -1.1(4)
O1 C1 C6 C5 -153.1(3)
O2 C3 C4 C5 165.4(3)
C1 C2 C3 O2 175.4(3)
C1 C2 C3 C4 -4.3(4)
C1 C2 C7 C8 167.6(2)
C2 C1 C6 C5 32.2(5)
C2 C3 C4 C5 -14.8(5)
C2 C7 C8 C9 43.8(3)
C2 C7 C8 C10 -79.1(3)
C3 O2 C9 O3 170.4(2)
C3 O2 C9 C8 45.2(3)
C3 C2 C7 C8 -14.2(4)
C3 C4 C5 C6 43.0(5)
C4 C5 C6 C1 -51.9(5)
C6 C1 C2 C3 -4.6(4)
C6 C1 C2 C7 173.6(3)
C7 C2 C3 O2 -2.8(4)
C7 C2 C3 C4 177.5(3)
C7 C8 C9 O2 -60.0(3)
C7 C8 C9 O3 179.6(2)
C7 C8 C10 C11 176.4(2)
C8 C10 C11 C12 -55.4(3)
C9 O2 C3 C2 -13.2(4)
C9 O2 C3 C4 166.5(2)
C9 O3 C12 C11 -53.3(3)
C9 C8 C10 C11 53.9(3)
C10 C8 C9 O2 66.3(3)
C10 C8 C9 O3 -54.2(3)
C10 C11 C12 O3 54.2(3)
C12 O3 C9 O2 -68.6(3)
C12 O3 C9 C8 54.2(3)
